data_7151480
loop_
_publ_author_name
'Liang, Hongze'
'Ito, Shigekazu'
'Yoshifuji, Masaaki'

_publ_section_title
;
 Preparation, structure and coordination properties of
 3,3-bis(diisopropylamino)-3-thioxo-1-(2,4,6-tri-tert-butylphenyl)-1,3-diphosphapropene
;
_journal_issue 17
_journal_name_full 'Organic &amp;  Biomolecular Chemistry'
_journal_page_first 3054
_journal_paper_doi 10.1039/b305216h
_journal_volume 1
_journal_year 2003
_chemical_formula_sum 'C31 H57 Cl N2 P2 S'
_chemical_formula_weight 587.27
_space_group_IT_number 2
_symmetry_cell_setting triclinic
_symmetry_Int_Tables_number 2
_symmetry_space_group_name_Hall '-P 1'
_symmetry_space_group_name_H-M 'P -1'
_audit_creation_date 'Fri Oct 11 17:33:52 2002'
_audit_creation_method 'by teXsan'
_cell_angle_alpha 92.549(8)
_cell_angle_beta 111.862(3)
_cell_angle_gamma 85.841(9)
_cell_formula_units_Z 4
_cell_length_a 14.2800(4)
_cell_length_b 25.481(2)
_cell_length_c 10.8300(3)
_cell_measurement_reflns_used 6786
_cell_measurement_temperature 296.2
_cell_measurement_theta_max 27.5
_cell_measurement_theta_min 1.7
_cell_volume 3647.0(3)
_computing_cell_refinement PROCESS-AUTO
_computing_data_collection PROCESS-AUTO
_computing_data_reduction 'teXsan Ver. 1.10'
_computing_publication_material 'teXsan Ver. 1.10'
_computing_structure_refinement 'teXsan Ver. 1.10'
_computing_structure_solution SIR92
_diffrn_measured_fraction_theta_full 0.8751
_diffrn_measured_fraction_theta_max 0.8751
_diffrn_measurement_device_type 'Rigaku RAXIS-IV Imaging Plate'
_diffrn_measurement_method \w
_diffrn_radiation_type 'Mo K\a'
_diffrn_radiation_wavelength 0.7107
_diffrn_reflns_av_R_equivalents 0.057
_diffrn_reflns_limit_h_max 17
_diffrn_reflns_limit_h_min 0
_diffrn_reflns_limit_k_max 30
_diffrn_reflns_limit_k_min -29
_diffrn_reflns_limit_l_max 12
_diffrn_reflns_limit_l_min -13
_diffrn_reflns_number 25003
_diffrn_reflns_theta_full 27.48
_diffrn_reflns_theta_max 27.48
_exptl_absorpt_coefficient_mu 0.270
_exptl_absorpt_correction_type none
_exptl_crystal_colour yellow
_exptl_crystal_density_diffrn 1.069
_exptl_crystal_density_method 'not measured'
_exptl_crystal_description platelet
_exptl_crystal_size_max 0.250
_exptl_crystal_size_mid 0.250
_exptl_crystal_size_min 0.100
_refine_diff_density_max 0.87
_refine_diff_density_min -0.61
_refine_ls_extinction_method none
_refine_ls_goodness_of_fit_ref 1.758
_refine_ls_hydrogen_treatment noref
_refine_ls_number_parameters 667
_refine_ls_number_reflns 5129
_refine_ls_R_factor_gt 0.1372
_refine_ls_shift/su_max 0.0169
_refine_ls_structure_factor_coef Fsqd
_refine_ls_weighting_details 'w = 1/[\s^2^(Fo^2^) + (0.05000(Max(Fo^2^,0) + 2Fc^2^)/3)^2^]'
_refine_ls_weighting_scheme calc
_refine_ls_wR_factor_ref 0.1851
_reflns_number_gt 5129
_reflns_number_total 4876
_reflns_threshold_expression F^2^>2.0\s(F^2^)
_cod_data_source_file b305216h.txt
_cod_data_source_block amino
_cod_original_sg_symbol_H-M 'P -1         '
_cod_original_formula_sum 'C31 H57 Cl N2 P2 S '
_cod_database_code 7151480

loop_
_symmetry_equiv_pos_as_xyz
x,y,z
-x,-y,-z

loop_
_atom_site_label
_atom_site_type_symbol
_atom_site_fract_x
_atom_site_fract_y
_atom_site_fract_z
_atom_site_U_iso_or_equiv
_atom_site_adp_type
_atom_site_occupancy
_atom_site_calc_flag
_atom_site_refinement_flags
_atom_site_disorder_assembly
_atom_site_disorder_group
Cl(1) Cl -0.5189(2) 0.2542(1) -0.8230(3) 0.061(1) Uani 1.00 d . . .
Cl(2) Cl -1.0183(3) 0.2562(1) -0.3347(3) 0.066(1) Uani 1.00 d . . .
S(1) S -0.2445(2) 0.3581(1) -0.5987(3) 0.066(1) Uani 1.00 d . . .
S(2) S -0.7388(3) 0.3571(1) -0.1128(3) 0.068(1) Uani 1.00 d . . .
P(1) P -0.3050(3) 0.2395(1) -0.6109(3) 0.059(1) Uani 1.00 d . . .
P(2) P -0.3834(2) 0.3471(1) -0.7226(3) 0.045(1) Uani 1.00 d . . .
P(3) P -0.8052(3) 0.2394(1) -0.1233(4) 0.066(1) Uani 1.00 d . . .
P(4) P -0.8726(2) 0.3456(1) -0.2489(3) 0.044(1) Uani 1.00 d . . .
N(1) N -0.4057(6) 0.3576(3) -0.8830(8) 0.045(3) Uani 1.00 d . . .
N(2) N -0.4710(6) 0.3833(3) -0.6869(8) 0.044(3) Uani 1.00 d . . .
N(3) N -0.8808(7) 0.3562(3) -0.4035(9) 0.055(3) Uani 1.00 d . . .
N(4) N -0.9710(7) 0.3816(3) -0.2319(8) 0.052(3) Uani 1.00 d . . .
C(1) C -0.4010(8) 0.2767(4) -0.7171(10) 0.043(4) Uani 1.00 d . . .
C(2) C -0.3593(9) 0.1746(5) -0.635(1) 0.053(4) Uani 1.00 d . . .
C(3) C -0.353(1) 0.1395(5) -0.737(1) 0.062(5) Uani 1.00 d . . .
C(4) C -0.419(1) 0.0989(5) -0.775(1) 0.088(7) Uani 1.00 d . . .
C(5) C -0.488(1) 0.0893(6) -0.719(2) 0.084(6) Uani 1.00 d . . .
C(6) C -0.484(1) 0.1208(6) -0.610(1) 0.076(6) Uani 1.00 d . . .
C(7) C -0.4189(9) 0.1618(4) -0.563(1) 0.052(5) Uani 1.00 d . . .
C(8) C -0.274(1) 0.1400(5) -0.806(2) 0.090(7) Uani 1.00 d . . .
C(9) C -0.322(2) 0.1683(8) -0.934(2) 0.20(1) Uani 1.00 d . . .
C(10) C -0.180(2) 0.1680(10) -0.724(2) 0.20(1) Uani 1.00 d . . .
C(11) C -0.240(1) 0.0854(6) -0.832(2) 0.153(9) Uani 1.00 d . . .
C(12) C -0.568(2) 0.0487(7) -0.778(2) 0.115(9) Uani 1.00 d . . .
C(13) C -0.636(2) 0.060(1) -0.911(3) 0.30(2) Uani 1.00 d . . .
C(14) C -0.518(2) -0.0043(8) -0.773(3) 0.26(2) Uani 1.00 d . . .
C(15) C -0.626(3) 0.043(1) -0.691(3) 0.33(2) Uani 1.00 d . . .
C(16) C -0.421(1) 0.1901(5) -0.433(1) 0.075(6) Uani 1.00 d . . .
C(17) C -0.321(1) 0.2155(6) -0.351(1) 0.118(7) Uani 1.00 d . . .
C(18) C -0.506(1) 0.2330(6) -0.466(1) 0.119(7) Uani 1.00 d . . .
C(19) C -0.437(1) 0.1514(6) -0.339(1) 0.119(7) Uani 1.00 d . . .
C(20) C -0.3764(9) 0.3157(4) -0.961(1) 0.057(4) Uani 1.00 d . . .
C(21) C -0.280(1) 0.3192(6) -0.983(2) 0.119(7) Uani 1.00 d . . .
C(22) C -0.463(1) 0.3020(5) -1.094(1) 0.088(5) Uani 1.00 d . . .
C(23) C -0.4122(8) 0.4141(4) -0.921(1) 0.058(4) Uani 1.00 d . . .
C(24) C -0.310(1) 0.4385(5) -0.897(1) 0.101(6) Uani 1.00 d . . .
C(25) C -0.487(1) 0.4252(4) -1.063(1) 0.078(5) Uani 1.00 d . . .
C(26) C -0.5802(8) 0.3836(4) -0.7792(10) 0.047(3) Uani 1.00 d . . .
C(27) C -0.6455(9) 0.3556(4) -0.720(1) 0.064(4) Uani 1.00 d . . .
C(28) C -0.6265(9) 0.4399(5) -0.820(1) 0.069(5) Uani 1.00 d . . .
C(29) C -0.4512(9) 0.4141(5) -0.559(1) 0.063(4) Uani 1.00 d . . .
C(30) C -0.413(1) 0.3815(6) -0.434(1) 0.097(6) Uani 1.00 d . . .
C(31) C -0.392(1) 0.4628(5) -0.549(1) 0.093(5) Uani 1.00 d . . .
C(32) C -0.8991(8) 0.2776(4) -0.233(1) 0.051(4) Uani 1.00 d . . .
C(33) C -0.8659(10) 0.1748(4) -0.146(1) 0.062(5) Uani 1.00 d . . .
C(34) C -0.858(1) 0.1365(6) -0.242(1) 0.079(6) Uani 1.00 d . . .
C(35) C -0.924(1) 0.0978(5) -0.280(1) 0.072(6) Uani 1.00 d . . .
C(36) C -0.993(1) 0.0919(5) -0.219(2) 0.079(6) Uani 1.00 d . . .
C(37) C -0.986(1) 0.1236(6) -0.109(1) 0.078(6) Uani 1.00 d . . .
C(38) C -0.924(1) 0.1657(5) -0.070(1) 0.074(6) Uani 1.00 d . . .
C(39) C -0.780(1) 0.1382(6) -0.313(2) 0.096(7) Uani 1.00 d . . .
C(40) C -0.823(2) 0.1733(7) -0.434(2) 0.154(9) Uani 1.00 d . . .
C(41) C -0.679(1) 0.1567(8) -0.225(2) 0.145(9) Uani 1.00 d . . .
C(42) C -0.754(2) 0.0834(7) -0.359(2) 0.20(1) Uani 1.00 d . . .
C(43) C -1.068(1) 0.0476(6) -0.270(2) 0.094(7) Uani 1.00 d . . .
C(44) C -1.145(2) 0.0590(8) -0.402(2) 0.23(1) Uani 1.00 d . . .
C(45) C -1.019(2) -0.0044(7) -0.266(3) 0.24(1) Uani 1.00 d . . .
C(46) C -1.132(2) 0.045(1) -0.182(3) 0.28(2) Uani 1.00 d . . .
C(47) C -0.925(1) 0.1957(6) 0.059(1) 0.082(6) Uani 1.00 d . . .
C(48) C -0.929(1) 0.1554(6) 0.160(1) 0.119(7) Uani 1.00 d . . .
C(49) C -0.835(2) 0.2268(8) 0.133(2) 0.154(10) Uani 1.00 d . . .
C(50) C -1.021(1) 0.2311(6) 0.022(2) 0.130(8) Uani 1.00 d . . .
C(51) C -0.7910(9) 0.3628(5) -0.440(1) 0.069(5) Uani 1.00 d . . .
C(52) C -0.744(1) 0.4157(5) -0.395(1) 0.097(6) Uani 1.00 d . . .
C(53) C -0.715(1) 0.3170(5) -0.409(1) 0.092(6) Uani 1.00 d . . .
C(54) C -0.9804(8) 0.3516(4) -0.520(1) 0.053(4) Uani 1.00 d . . .
C(55) C -1.0082(10) 0.4019(5) -0.602(1) 0.082(5) Uani 1.00 d . . .
C(56) C -0.984(1) 0.3043(5) -0.608(1) 0.080(5) Uani 1.00 d . . .
C(57) C -1.0110(9) 0.3630(4) -0.135(1) 0.061(4) Uani 1.00 d . . .
C(58) C -1.126(1) 0.3640(7) -0.187(2) 0.124(7) Uani 1.00 d . . .
C(59) C -0.971(1) 0.3887(6) 0.005(1) 0.118(7) Uani 1.00 d . . .
C(60) C -0.9766(8) 0.4380(4) -0.264(1) 0.062(4) Uani 1.00 d . . .
C(61) C -1.085(1) 0.4614(5) -0.323(1) 0.105(6) Uani 1.00 d . . .
C(62) C -0.915(1) 0.4745(5) -0.148(1) 0.101(6) Uani 1.00 d . . .
H(1) H -0.4160 0.0756 -0.8480 0.0997 Uiso 1.00 calc . . .
H(2) H -0.5308 0.1134 -0.5664 0.0909 Uiso 1.00 calc . . .
H(3) H -0.3814 0.1486 -0.9927 0.2240 Uiso 1.00 calc . . .
H(4) H -0.3461 0.2027 -0.9269 0.2240 Uiso 1.00 calc . . .
H(5) H -0.2789 0.1678 -0.9859 0.2240 Uiso 1.00 calc . . .
H(6) H -0.1935 0.2033 -0.6996 0.2566 Uiso 1.00 calc . . .
H(7) H -0.1306 0.1682 -0.7648 0.2566 Uiso 1.00 calc . . .
H(8) H -0.1438 0.1496 -0.6381 0.2566 Uiso 1.00 calc . . .
H(9) H -0.1934 0.0853 -0.8796 0.1763 Uiso 1.00 calc . . .
H(10) H -0.2058 0.0668 -0.7522 0.1763 Uiso 1.00 calc . . .
H(11) H -0.2965 0.0666 -0.8872 0.1763 Uiso 1.00 calc . . .
H(12) H -0.6801 0.0926 -0.9258 0.3019 Uiso 1.00 calc . . .
H(13) H -0.6076 0.0594 -0.9795 0.3019 Uiso 1.00 calc . . .
H(14) H -0.6921 0.0327 -0.9523 0.3019 Uiso 1.00 calc . . .
H(15) H -0.4803 -0.0063 -0.8363 0.2961 Uiso 1.00 calc . . .
H(16) H -0.5616 -0.0327 -0.8016 0.2961 Uiso 1.00 calc . . .
H(17) H -0.4676 -0.0118 -0.6887 0.2961 Uiso 1.00 calc . . .
H(18) H -0.6590 0.0080 -0.7098 0.3617 Uiso 1.00 calc . . .
H(19) H -0.5652 0.0292 -0.5970 0.3617 Uiso 1.00 calc . . .
H(20) H -0.6580 0.0671 -0.6689 0.3617 Uiso 1.00 calc . . .
H(21) H -0.3199 0.2336 -0.2703 0.1278 Uiso 1.00 calc . . .
H(22) H -0.3013 0.2406 -0.4007 0.1278 Uiso 1.00 calc . . .
H(23) H -0.2622 0.1892 -0.3210 0.1278 Uiso 1.00 calc . . .
H(24) H -0.4977 0.2581 -0.5262 0.1378 Uiso 1.00 calc . . .
H(25) H -0.5099 0.2514 -0.3914 0.1378 Uiso 1.00 calc . . .
H(26) H -0.5705 0.2179 -0.5148 0.1378 Uiso 1.00 calc . . .
H(27) H -0.4994 0.1338 -0.3793 0.1427 Uiso 1.00 calc . . .
H(28) H -0.4407 0.1686 -0.2576 0.1427 Uiso 1.00 calc . . .
H(29) H -0.3834 0.1240 -0.3084 0.1427 Uiso 1.00 calc . . .
H(30) H -0.3659 0.2835 -0.9085 0.0790 Uiso 1.00 calc . . .
H(31) H -0.2214 0.3220 -0.8995 0.1344 Uiso 1.00 calc . . .
H(32) H -0.2809 0.3482 -1.0353 0.1344 Uiso 1.00 calc . . .
H(33) H -0.2619 0.2875 -1.0280 0.1344 Uiso 1.00 calc . . .
H(34) H -0.4773 0.3304 -1.1539 0.0992 Uiso 1.00 calc . . .
H(35) H -0.4435 0.2711 -1.1377 0.0992 Uiso 1.00 calc . . .
H(36) H -0.5227 0.2947 -1.0809 0.0992 Uiso 1.00 calc . . .
H(37) H -0.4409 0.4339 -0.8595 0.0735 Uiso 1.00 calc . . .
H(38) H -0.2664 0.4372 -0.8030 0.1075 Uiso 1.00 calc . . .
H(39) H -0.3228 0.4777 -0.9129 0.1075 Uiso 1.00 calc . . .
H(40) H -0.2788 0.4245 -0.9495 0.1075 Uiso 1.00 calc . . .
H(41) H -0.4970 0.4644 -1.0729 0.1093 Uiso 1.00 calc . . .
H(42) H -0.4667 0.4103 -1.1231 0.1093 Uiso 1.00 calc . . .
H(43) H -0.5539 0.4151 -1.0698 0.1093 Uiso 1.00 calc . . .
H(44) H -0.5833 0.3642 -0.8644 0.0653 Uiso 1.00 calc . . .
H(45) H -0.6972 0.4394 -0.8804 0.0797 Uiso 1.00 calc . . .
H(46) H -0.5917 0.4583 -0.8610 0.0797 Uiso 1.00 calc . . .
H(47) H -0.6268 0.4591 -0.7414 0.0797 Uiso 1.00 calc . . .
H(48) H -0.7161 0.3554 -0.7821 0.0756 Uiso 1.00 calc . . .
H(49) H -0.6226 0.3197 -0.7007 0.0756 Uiso 1.00 calc . . .
H(50) H -0.6455 0.3735 -0.6417 0.0756 Uiso 1.00 calc . . .
H(51) H -0.5176 0.4291 -0.5621 0.0768 Uiso 1.00 calc . . .
H(52) H -0.3466 0.3651 -0.4195 0.1057 Uiso 1.00 calc . . .
H(53) H -0.4563 0.3533 -0.4386 0.1057 Uiso 1.00 calc . . .
H(54) H -0.4071 0.4019 -0.3540 0.1057 Uiso 1.00 calc . . .
H(55) H -0.3850 0.4830 -0.4678 0.1108 Uiso 1.00 calc . . .
H(56) H -0.4211 0.4844 -0.6217 0.1108 Uiso 1.00 calc . . .
H(57) H -0.3236 0.4512 -0.5408 0.1108 Uiso 1.00 calc . . .
H(58) H -0.9241 0.0726 -0.3533 0.0991 Uiso 1.00 calc . . .
H(59) H -1.0256 0.1174 -0.0547 0.0980 Uiso 1.00 calc . . .
H(60) H -0.7749 0.1738 -0.4792 0.1714 Uiso 1.00 calc . . .
H(61) H -0.8834 0.1613 -0.4943 0.1714 Uiso 1.00 calc . . .
H(62) H -0.8329 0.2091 -0.4074 0.1714 Uiso 1.00 calc . . .
H(63) H -0.6808 0.1930 -0.1923 0.1760 Uiso 1.00 calc . . .
H(64) H -0.6287 0.1560 -0.2683 0.1760 Uiso 1.00 calc . . .
H(65) H -0.6447 0.1359 -0.1448 0.1760 Uiso 1.00 calc . . .
H(66) H -0.7153 0.0820 -0.4113 0.2093 Uiso 1.00 calc . . .
H(67) H -0.7328 0.0580 -0.2930 0.2093 Uiso 1.00 calc . . .
H(68) H -0.8235 0.0695 -0.4249 0.2093 Uiso 1.00 calc . . .
H(69) H -1.1935 0.0334 -0.4321 0.2567 Uiso 1.00 calc . . .
H(70) H -1.1790 0.0929 -0.3994 0.2567 Uiso 1.00 calc . . .
H(71) H -1.1134 0.0612 -0.4665 0.2567 Uiso 1.00 calc . . .
H(72) H -0.9758 -0.0100 -0.3099 0.2492 Uiso 1.00 calc . . .
H(73) H -0.9708 -0.0105 -0.1644 0.2492 Uiso 1.00 calc . . .
H(74) H -1.0621 -0.0331 -0.2788 0.2492 Uiso 1.00 calc . . .
H(75) H -1.0834 0.0404 -0.0869 0.3021 Uiso 1.00 calc . . .
H(76) H -1.1744 0.0178 -0.2016 0.3021 Uiso 1.00 calc . . .
H(77) H -1.1679 0.0782 -0.1796 0.3021 Uiso 1.00 calc . . .
H(78) H -0.8708 0.1317 0.1828 0.1346 Uiso 1.00 calc . . .
H(79) H -0.9880 0.1356 0.1205 0.1346 Uiso 1.00 calc . . .
H(80) H -0.9316 0.1722 0.2396 0.1346 Uiso 1.00 calc . . .
H(81) H -0.7715 0.2070 0.1554 0.1841 Uiso 1.00 calc . . .
H(82) H -0.8275 0.2558 0.0731 0.1841 Uiso 1.00 calc . . .
H(83) H -0.8352 0.2467 0.2096 0.1841 Uiso 1.00 calc . . .
H(84) H -1.0283 0.2580 -0.0429 0.1624 Uiso 1.00 calc . . .
H(85) H -1.0365 0.2485 0.0931 0.1624 Uiso 1.00 calc . . .
H(86) H -1.0831 0.2100 -0.0258 0.1624 Uiso 1.00 calc . . .
H(87) H -0.8169 0.3636 -0.5374 0.0883 Uiso 1.00 calc . . .
H(88) H -0.7165 0.4188 -0.2962 0.1145 Uiso 1.00 calc . . .
H(89) H -0.7960 0.4452 -0.4215 0.1145 Uiso 1.00 calc . . .
H(90) H -0.6925 0.4231 -0.4237 0.1145 Uiso 1.00 calc . . .
H(91) H -0.6607 0.3194 -0.4408 0.1037 Uiso 1.00 calc . . .
H(92) H -0.7455 0.2830 -0.4492 0.1037 Uiso 1.00 calc . . .
H(93) H -0.6839 0.3100 -0.3149 0.1037 Uiso 1.00 calc . . .
H(94) H -1.0347 0.3492 -0.4832 0.0689 Uiso 1.00 calc . . .
H(95) H -1.0755 0.4031 -0.6697 0.0979 Uiso 1.00 calc . . .
H(96) H -1.0109 0.4337 -0.5431 0.0979 Uiso 1.00 calc . . .
H(97) H -0.9614 0.4085 -0.6388 0.0979 Uiso 1.00 calc . . .
H(98) H -0.9354 0.3046 -0.6502 0.1003 Uiso 1.00 calc . . .
H(99) H -0.9699 0.2713 -0.5602 0.1003 Uiso 1.00 calc . . .
H(100) H -1.0497 0.3003 -0.6808 0.1003 Uiso 1.00 calc . . .
H(101) H -0.9872 0.3260 -0.1201 0.0794 Uiso 1.00 calc . . .
H(102) H -1.1514 0.3426 -0.2699 0.1451 Uiso 1.00 calc . . .
H(103) H -1.1498 0.3469 -0.1258 0.1451 Uiso 1.00 calc . . .
H(104) H -1.1563 0.3975 -0.2038 0.1451 Uiso 1.00 calc . . .
H(105) H -0.9912 0.3734 0.0683 0.1251 Uiso 1.00 calc . . .
H(106) H -0.9894 0.4259 0.0021 0.1251 Uiso 1.00 calc . . .
H(107) H -0.8956 0.3864 0.0425 0.1251 Uiso 1.00 calc . . .
H(108) H -0.9470 0.4393 -0.3347 0.0794 Uiso 1.00 calc . . .
H(109) H -1.1238 0.4413 -0.4041 0.1233 Uiso 1.00 calc . . .
H(110) H -1.1170 0.4608 -0.2635 0.1233 Uiso 1.00 calc . . .
H(111) H -1.0877 0.4970 -0.3533 0.1233 Uiso 1.00 calc . . .
H(112) H -0.8429 0.4634 -0.1099 0.1167 Uiso 1.00 calc . . .
H(113) H -0.9390 0.4760 -0.0768 0.1167 Uiso 1.00 calc . . .
H(114) H -0.9164 0.5110 -0.1748 0.1167 Uiso 1.00 calc . . .

loop_
_atom_site_aniso_label
_atom_site_aniso_U_11
_atom_site_aniso_U_22
_atom_site_aniso_U_33
_atom_site_aniso_U_12
_atom_site_aniso_U_13
_atom_site_aniso_U_23
Cl(1) 0.054(3) 0.066(2) 0.065(2) -0.013(2) 0.024(2) -0.009(2)
Cl(2) 0.058(3) 0.082(2) 0.062(2) -0.021(2) 0.022(2) -0.004(2)
S(1) 0.040(3) 0.084(2) 0.064(3) -0.007(2) 0.008(2) -0.005(2)
S(2) 0.048(3) 0.095(3) 0.057(2) -0.018(2) 0.013(2) -0.008(2)
P(1) 0.055(3) 0.068(2) 0.058(2) 0.006(2) 0.024(2) 0.011(2)
P(2) 0.040(2) 0.058(2) 0.042(2) -0.008(2) 0.022(2) -0.005(2)
P(3) 0.061(3) 0.082(3) 0.067(3) 0.000(2) 0.035(2) 0.013(2)
P(4) 0.033(2) 0.064(2) 0.038(2) -0.003(2) 0.017(2) -0.001(2)
N(1) 0.042(6) 0.060(6) 0.035(6) -0.010(5) 0.014(5) -0.001(4)
N(2) 0.038(6) 0.061(6) 0.033(6) -0.013(5) 0.010(5) -0.019(4)
N(3) 0.049(7) 0.083(7) 0.048(7) -0.008(5) 0.032(6) 0.014(5)
N(4) 0.063(8) 0.051(6) 0.050(7) 0.000(5) 0.032(6) 0.005(5)
C(1) 0.049(9) 0.047(7) 0.039(7) -0.005(6) 0.023(7) -0.007(5)
C(2) 0.049(9) 0.075(9) 0.037(8) -0.001(7) 0.018(7) 0.000(6)
C(3) 0.07(1) 0.044(8) 0.08(1) 0.005(7) 0.033(9) 0.008(7)
C(4) 0.14(2) 0.08(1) 0.07(1) 0.01(1) 0.07(1) 0.005(9)
C(5) 0.11(2) 0.07(1) 0.09(1) 0.00(1) 0.05(1) -0.003(9)
C(6) 0.09(1) 0.08(1) 0.09(1) 0.010(9) 0.06(1) 0.015(9)
C(7) 0.06(1) 0.053(8) 0.055(9) 0.000(7) 0.038(8) 0.003(7)
C(8) 0.14(2) 0.07(1) 0.10(1) 0.03(1) 0.10(1) -0.002(9)
C(9) 0.24(3) 0.28(2) 0.16(2) 0.15(2) 0.17(2) 0.13(2)
C(10) 0.15(2) 0.27(3) 0.26(3) -0.08(2) 0.17(2) -0.11(2)
C(11) 0.18(2) 0.12(1) 0.21(2) 0.05(1) 0.14(2) 0.00(1)
C(12) 0.17(2) 0.09(1) 0.11(2) -0.04(1) 0.08(2) -0.03(1)
C(13) 0.35(5) 0.28(3) 0.17(2) -0.22(3) -0.05(3) 0.04(2)
C(14) 0.23(3) 0.10(2) 0.49(5) -0.09(2) 0.16(3) -0.07(2)
C(15) 0.41(5) 0.39(4) 0.28(3) -0.36(4) 0.21(3) -0.23(3)
C(16) 0.10(1) 0.09(1) 0.05(1) 0.001(10) 0.05(1) 0.006(8)
C(17) 0.15(2) 0.15(1) 0.06(1) -0.03(1) 0.05(1) -0.02(1)
C(18) 0.15(2) 0.12(1) 0.09(1) 0.07(1) 0.07(1) -0.007(9)
C(19) 0.17(2) 0.13(1) 0.09(1) -0.01(1) 0.08(1) 0.01(1)
C(20) 0.046(8) 0.083(8) 0.045(8) 0.010(7) 0.021(7) 0.009(6)
C(21) 0.10(1) 0.15(1) 0.15(2) 0.03(1) 0.09(1) 0.02(1)
C(22) 0.11(1) 0.10(1) 0.049(9) 0.009(9) 0.024(9) -0.025(7)
C(23) 0.046(8) 0.077(8) 0.057(8) -0.013(6) 0.022(7) 0.009(6)
C(24) 0.07(1) 0.10(1) 0.12(1) -0.046(9) 0.022(10) 0.010(9)
C(25) 0.08(1) 0.087(10) 0.061(9) -0.014(8) 0.011(8) 0.023(7)
C(26) 0.030(7) 0.062(7) 0.039(7) -0.013(6) -0.002(6) -0.006(5)
C(27) 0.056(9) 0.076(8) 0.070(9) -0.018(7) 0.034(8) -0.018(7)
C(28) 0.061(9) 0.086(9) 0.057(9) 0.011(7) 0.022(7) -0.003(7)
C(29) 0.047(8) 0.081(9) 0.054(9) 0.008(7) 0.016(7) -0.024(7)
C(30) 0.09(1) 0.14(1) 0.039(9) 0.004(10) 0.006(8) -0.028(8)
C(31) 0.07(1) 0.082(10) 0.10(1) 0.005(8) 0.012(9) -0.041(8)
C(32) 0.036(9) 0.072(8) 0.050(8) 0.000(7) 0.020(7) 0.000(6)
C(33) 0.07(1) 0.060(9) 0.08(1) 0.000(7) 0.049(9) 0.010(7)
C(34) 0.10(1) 0.08(1) 0.08(1) 0.02(1) 0.06(1) 0.016(9)
C(35) 0.09(1) 0.06(1) 0.08(1) 0.010(9) 0.04(1) 0.005(8)
C(36) 0.09(1) 0.07(1) 0.09(1) 0.005(9) 0.04(1) 0.026(9)
C(37) 0.11(1) 0.07(1) 0.08(1) -0.007(10) 0.06(1) 0.003(8)
C(38) 0.09(1) 0.08(1) 0.07(1) 0.013(9) 0.05(1) 0.014(9)
C(39) 0.11(2) 0.12(1) 0.07(1) 0.01(1) 0.06(1) 0.01(1)
C(40) 0.22(2) 0.18(2) 0.11(2) 0.05(2) 0.12(2) 0.04(1)
C(41) 0.10(2) 0.20(2) 0.16(2) 0.01(1) 0.09(2) 0.00(2)
C(42) 0.25(3) 0.13(2) 0.34(3) 0.00(2) 0.26(3) -0.04(2)
C(43) 0.10(2) 0.09(1) 0.10(1) -0.03(1) 0.03(1) 0.02(1)
C(44) 0.20(3) 0.17(2) 0.20(2) -0.07(2) -0.07(2) 0.05(2)
C(45) 0.19(3) 0.07(2) 0.46(4) 0.00(2) 0.12(3) 0.03(2)
C(46) 0.26(3) 0.35(4) 0.32(4) -0.22(3) 0.19(3) -0.12(3)
C(47) 0.11(2) 0.09(1) 0.08(1) 0.00(1) 0.07(1) 0.005(9)
C(48) 0.17(2) 0.12(1) 0.10(1) 0.00(1) 0.09(1) 0.02(1)
C(49) 0.20(2) 0.21(2) 0.09(1) -0.10(2) 0.09(2) -0.06(1)
C(50) 0.18(2) 0.13(1) 0.10(1) 0.05(1) 0.09(1) 0.00(1)
C(51) 0.045(8) 0.12(1) 0.053(8) -0.006(8) 0.023(7) 0.024(8)
C(52) 0.07(1) 0.12(1) 0.12(1) -0.022(9) 0.05(1) 0.028(10)
C(53) 0.07(1) 0.13(1) 0.10(1) 0.010(9) 0.056(10) 0.022(9)
C(54) 0.041(8) 0.079(8) 0.035(7) -0.014(6) 0.006(6) 0.003(6)
C(55) 0.07(1) 0.11(1) 0.063(9) -0.003(8) 0.010(8) 0.025(8)
C(56) 0.09(1) 0.10(1) 0.051(9) -0.017(9) 0.031(9) -0.004(8)
C(57) 0.058(9) 0.076(8) 0.060(9) 0.010(7) 0.036(8) 0.002(7)
C(58) 0.07(1) 0.19(2) 0.13(1) 0.01(1) 0.05(1) 0.05(1)
C(59) 0.16(2) 0.13(1) 0.07(1) -0.01(1) 0.05(1) -0.001(10)
C(60) 0.036(8) 0.078(9) 0.063(9) -0.004(7) 0.011(7) -0.009(7)
C(61) 0.08(1) 0.08(1) 0.13(1) 0.021(9) 0.01(1) 0.006(9)
C(62) 0.11(1) 0.077(10) 0.11(1) -0.024(9) 0.03(1) -0.018(9)

loop_
_atom_type_symbol
_atom_type_description
_atom_type_scat_dispersion_real
_atom_type_scat_dispersion_imag
_atom_type_scat_source
C C 0.003 0.002
;International Tables for Crystallography
(1992, Vol. C, Tables 4.2.6.8 and 6.1.1.1)
;
H H 0.000 0.000
;International Tables for Crystallography
(1992, Vol. C, Table 6.1.1.2)
;
Cl Cl 0.148 0.159
;International Tables for Crystallography
(1992, Vol. C, Tables 4.2.6.8 and 6.1.1.1)
;
N N 0.006 0.003
;International Tables for Crystallography
(1992, Vol. C, Tables 4.2.6.8 and 6.1.1.1)
;
P P 0.102 0.094
;International Tables for Crystallography
(1992, Vol. C, Tables 4.2.6.8 and 6.1.1.1)
;
S S 0.125 0.123
;International Tables for Crystallography
(1992, Vol. C, Tables 4.2.6.8 and 6.1.1.1)
;

loop_
_geom_angle_atom_site_label_1
_geom_angle_atom_site_label_2
_geom_angle_atom_site_label_3
_geom_angle
_geom_angle_site_symmetry_1
_geom_angle_site_symmetry_2
_geom_angle_site_symmetry_3
_geom_angle_publ_flag
C(1) P(1) C(2) 101.8(5) . 1_555 1_555 yes
S(1) P(2) N(1) 115.3(4) . 1_555 1_555 yes
S(1) P(2) N(2) 113.9(4) . 1_555 1_555 yes
S(1) P(2) C(1) 106.0(4) . 1_555 1_555 yes
N(1) P(2) N(2) 106.2(5) . 1_555 1_555 yes
N(1) P(2) C(1) 104.3(4) . 1_555 1_555 yes
N(2) P(2) C(1) 110.8(5) . 1_555 1_555 yes
C(32) P(3) C(33) 101.4(6) . 1_555 1_555 yes
S(2) P(4) N(3) 113.8(4) . 1_555 1_555 yes
S(2) P(4) N(4) 116.3(4) . 1_555 1_555 yes
S(2) P(4) C(32) 106.7(4) . 1_555 1_555 yes
N(3) P(4) N(4) 105.1(5) . 1_555 1_555 yes
N(3) P(4) C(32) 110.5(5) . 1_555 1_555 yes
N(4) P(4) C(32) 104.1(5) . 1_555 1_555 yes
P(2) N(1) C(20) 118.9(7) . 1_555 1_555 yes
P(2) N(1) C(23) 116.0(7) . 1_555 1_555 yes
C(20) N(1) C(23) 120.1(8) . 1_555 1_555 yes
P(2) N(2) C(26) 120.6(6) . 1_555 1_555 yes
P(2) N(2) C(29) 124.0(7) . 1_555 1_555 yes
C(26) N(2) C(29) 115.2(8) . 1_555 1_555 yes
P(4) N(3) C(51) 123.6(8) . 1_555 1_555 yes
P(4) N(3) C(54) 120.3(7) . 1_555 1_555 yes
C(51) N(3) C(54) 115.4(8) . 1_555 1_555 yes
P(4) N(4) C(57) 116.7(7) . 1_555 1_555 yes
P(4) N(4) C(60) 114.7(7) . 1_555 1_555 yes
C(57) N(4) C(60) 122.4(8) . 1_555 1_555 yes
Cl(1) C(1) P(1) 125.7(6) . 1_555 1_555 yes
Cl(1) C(1) P(2) 116.6(6) . 1_555 1_555 yes
P(1) C(1) P(2) 117.7(6) . 1_555 1_555 yes
P(1) C(2) C(3) 120.7(9) . 1_555 1_555 yes
P(1) C(2) C(7) 120.4(9) . 1_555 1_555 yes
C(3) C(2) C(7) 118(1) . 1_555 1_555 yes
C(2) C(3) C(4) 117(1) . 1_555 1_555 yes
C(2) C(3) C(8) 125(1) . 1_555 1_555 yes
C(4) C(3) C(8) 116(1) . 1_555 1_555 yes
C(3) C(4) C(5) 125(1) . 1_555 1_555 yes
C(4) C(5) C(6) 115(1) . 1_555 1_555 yes
C(4) C(5) C(12) 122(1) . 1_555 1_555 yes
C(6) C(5) C(12) 121(1) . 1_555 1_555 yes
C(5) C(6) C(7) 122(1) . 1_555 1_555 yes
C(2) C(7) C(6) 119(1) . 1_555 1_555 yes
C(2) C(7) C(16) 125(1) . 1_555 1_555 yes
C(6) C(7) C(16) 115(1) . 1_555 1_555 yes
C(3) C(8) C(9) 109(1) . 1_555 1_555 yes
C(3) C(8) C(10) 113(1) . 1_555 1_555 yes
C(3) C(8) C(11) 111(1) . 1_555 1_555 yes
C(9) C(8) C(10) 107(1) . 1_555 1_555 yes
C(9) C(8) C(11) 109(1) . 1_555 1_555 yes
C(10) C(8) C(11) 106(1) . 1_555 1_555 yes
C(5) C(12) C(13) 113(1) . 1_555 1_555 yes
C(5) C(12) C(14) 109(1) . 1_555 1_555 yes
C(5) C(12) C(15) 111(1) . 1_555 1_555 yes
C(13) C(12) C(14) 109(2) . 1_555 1_555 yes
C(13) C(12) C(15) 109(2) . 1_555 1_555 yes
C(14) C(12) C(15) 101(2) . 1_555 1_555 yes
C(7) C(16) C(17) 113(1) . 1_555 1_555 yes
C(7) C(16) C(18) 110(1) . 1_555 1_555 yes
C(7) C(16) C(19) 111(1) . 1_555 1_555 yes
C(17) C(16) C(18) 108(1) . 1_555 1_555 yes
C(17) C(16) C(19) 105(1) . 1_555 1_555 yes
C(18) C(16) C(19) 107(1) . 1_555 1_555 yes
N(1) C(20) C(21) 118(1) . 1_555 1_555 yes
N(1) C(20) C(22) 113.8(9) . 1_555 1_555 yes
C(21) C(20) C(22) 109(1) . 1_555 1_555 yes
N(1) C(23) C(24) 116.1(10) . 1_555 1_555 yes
N(1) C(23) C(25) 113.3(9) . 1_555 1_555 yes
C(24) C(23) C(25) 110.3(9) . 1_555 1_555 yes
N(2) C(26) C(27) 112.2(8) . 1_555 1_555 yes
N(2) C(26) C(28) 112.3(8) . 1_555 1_555 yes
C(27) C(26) C(28) 109.6(9) . 1_555 1_555 yes
N(2) C(29) C(30) 115.3(10) . 1_555 1_555 yes
N(2) C(29) C(31) 113(1) . 1_555 1_555 yes
C(30) C(29) C(31) 113(1) . 1_555 1_555 yes
Cl(2) C(32) P(3) 124.9(7) . 1_555 1_555 yes
Cl(2) C(32) P(4) 117.8(6) . 1_555 1_555 yes
P(3) C(32) P(4) 117.3(7) . 1_555 1_555 yes
P(3) C(33) C(34) 121.7(10) . 1_555 1_555 yes
P(3) C(33) C(38) 118(1) . 1_555 1_555 yes
C(34) C(33) C(38) 119(1) . 1_555 1_555 yes
C(33) C(34) C(35) 118(1) . 1_555 1_555 yes
C(33) C(34) C(39) 123(1) . 1_555 1_555 yes
C(35) C(34) C(39) 118(1) . 1_555 1_555 yes
C(34) C(35) C(36) 121(1) . 1_555 1_555 yes
C(35) C(36) C(37) 117(1) . 1_555 1_555 yes
C(35) C(36) C(43) 118(1) . 1_555 1_555 yes
C(37) C(36) C(43) 123(1) . 1_555 1_555 yes
C(36) C(37) C(38) 122(1) . 1_555 1_555 yes
C(33) C(38) C(37) 117(1) . 1_555 1_555 yes
C(33) C(38) C(47) 128(1) . 1_555 1_555 yes
C(37) C(38) C(47) 114(1) . 1_555 1_555 yes
C(34) C(39) C(40) 109(1) . 1_555 1_555 yes
C(34) C(39) C(41) 114(1) . 1_555 1_555 yes
C(34) C(39) C(42) 111(1) . 1_555 1_555 yes
C(40) C(39) C(41) 108(1) . 1_555 1_555 yes
C(40) C(39) C(42) 107(1) . 1_555 1_555 yes
C(41) C(39) C(42) 103(1) . 1_555 1_555 yes
C(36) C(43) C(44) 111(1) . 1_555 1_555 yes
C(36) C(43) C(45) 113(1) . 1_555 1_555 yes
C(36) C(43) C(46) 110(1) . 1_555 1_555 yes
C(44) C(43) C(45) 111(1) . 1_555 1_555 yes
C(44) C(43) C(46) 103(1) . 1_555 1_555 yes
C(45) C(43) C(46) 105(1) . 1_555 1_555 yes
C(38) C(47) C(48) 109(1) . 1_555 1_555 yes
C(38) C(47) C(49) 116(1) . 1_555 1_555 yes
C(38) C(47) C(50) 108(1) . 1_555 1_555 yes
C(48) C(47) C(49) 105(1) . 1_555 1_555 yes
C(48) C(47) C(50) 107(1) . 1_555 1_555 yes
C(49) C(47) C(50) 110(1) . 1_555 1_555 yes
N(3) C(51) C(52) 113(1) . 1_555 1_555 yes
N(3) C(51) C(53) 115.0(10) . 1_555 1_555 yes
C(52) C(51) C(53) 113(1) . 1_555 1_555 yes
N(3) C(54) C(55) 110.5(9) . 1_555 1_555 yes
N(3) C(54) C(56) 114.4(10) . 1_555 1_555 yes
C(55) C(54) C(56) 110.0(9) . 1_555 1_555 yes
N(4) C(57) C(58) 113(1) . 1_555 1_555 yes
N(4) C(57) C(59) 116(1) . 1_555 1_555 yes
C(58) C(57) C(59) 109(1) . 1_555 1_555 yes
N(4) C(60) C(61) 112(1) . 1_555 1_555 yes
N(4) C(60) C(62) 115(1) . 1_555 1_555 yes
C(61) C(60) C(62) 108(1) . 1_555 1_555 yes

loop_
_geom_bond_atom_site_label_1
_geom_bond_atom_site_label_2
_geom_bond_distance
_geom_bond_site_symmetry_1
_geom_bond_site_symmetry_2
_geom_bond_publ_flag
Cl(1) C(1) 1.77(1) . . yes
Cl(2) C(32) 1.76(1) . . yes
S(1) P(2) 1.969(5) . . yes
S(2) P(4) 1.963(5) . . yes
P(1) C(1) 1.68(1) . . yes
P(1) C(2) 1.84(1) . . yes
P(2) N(1) 1.674(8) . . yes
P(2) N(2) 1.651(8) . . yes
P(2) C(1) 1.836(10) . . yes
P(3) C(32) 1.70(1) . . yes
P(3) C(33) 1.88(1) . . yes
P(4) N(3) 1.667(9) . . yes
P(4) N(4) 1.686(9) . . yes
P(4) C(32) 1.83(1) . . yes
N(1) C(20) 1.47(1) . . yes
N(1) C(23) 1.50(1) . . yes
N(2) C(26) 1.51(1) . . yes
N(2) C(29) 1.50(1) . . yes
N(3) C(51) 1.50(1) . . yes
N(3) C(54) 1.52(1) . . yes
N(4) C(57) 1.48(1) . . yes
N(4) C(60) 1.48(1) . . yes
C(2) C(3) 1.42(1) . . yes
C(2) C(7) 1.41(1) . . yes
C(3) C(4) 1.39(2) . . yes
C(3) C(8) 1.57(2) . . yes
C(4) C(5) 1.37(2) . . yes
C(5) C(6) 1.39(2) . . yes
C(5) C(12) 1.53(2) . . yes
C(6) C(7) 1.40(2) . . yes
C(7) C(16) 1.56(1) . . yes
C(8) C(9) 1.49(2) . . yes
C(8) C(10) 1.52(2) . . yes
C(8) C(11) 1.49(2) . . yes
C(12) C(13) 1.43(3) . . yes
C(12) C(14) 1.48(2) . . yes
C(12) C(15) 1.49(3) . . yes
C(16) C(17) 1.54(2) . . yes
C(16) C(18) 1.53(2) . . yes
C(16) C(19) 1.54(2) . . yes
C(20) C(21) 1.49(2) . . yes
C(20) C(22) 1.55(2) . . yes
C(23) C(24) 1.56(1) . . yes
C(23) C(25) 1.53(1) . . yes
C(26) C(27) 1.54(1) . . yes
C(26) C(28) 1.54(1) . . yes
C(29) C(30) 1.52(2) . . yes
C(29) C(31) 1.53(2) . . yes
C(33) C(34) 1.42(2) . . yes
C(33) C(38) 1.41(2) . . yes
C(34) C(35) 1.36(2) . . yes
C(34) C(39) 1.58(2) . . yes
C(35) C(36) 1.40(2) . . yes
C(36) C(37) 1.38(2) . . yes
C(36) C(43) 1.55(2) . . yes
C(37) C(38) 1.39(2) . . yes
C(38) C(47) 1.57(2) . . yes
C(39) C(40) 1.53(2) . . yes
C(39) C(41) 1.50(2) . . yes
C(39) C(42) 1.53(2) . . yes
C(43) C(44) 1.47(2) . . yes
C(43) C(45) 1.45(2) . . yes
C(43) C(46) 1.54(2) . . yes
C(47) C(48) 1.55(2) . . yes
C(47) C(49) 1.50(2) . . yes
C(47) C(50) 1.52(2) . . yes
C(51) C(52) 1.53(2) . . yes
C(51) C(53) 1.50(2) . . yes
C(54) C(55) 1.54(1) . . yes
C(54) C(56) 1.50(1) . . yes
C(57) C(58) 1.52(2) . . yes
C(57) C(59) 1.55(2) . . yes
C(60) C(61) 1.53(2) . . yes
C(60) C(62) 1.55(2) . . yes

loop_
_geom_contact_atom_site_label_1
_geom_contact_atom_site_label_2
_geom_contact_distance
_geom_contact_site_symmetry_1
_geom_contact_site_symmetry_2
_geom_contact_publ_flag
S(1) C(54) 3.54(1) . 1_655 ?
S(2) C(26) 3.54(1) . 1_556 ?

loop_
_geom_torsion_atom_site_label_1
_geom_torsion_atom_site_label_2
_geom_torsion_atom_site_label_3
_geom_torsion_atom_site_label_4
_geom_torsion
_geom_torsion_site_symmetry_1
_geom_torsion_site_symmetry_2
_geom_torsion_site_symmetry_3
_geom_torsion_site_symmetry_4
_geom_torsion_publ_flag
Cl(1) C(1) P(1) C(2) -1.7(8) 1_555 1_555 1_555 1_555 yes
Cl(1) C(1) P(2) S(1) -178.3(5) 1_555 1_555 1_555 1_555 yes
Cl(1) C(1) P(2) N(1) -56.1(6) 1_555 1_555 1_555 1_555 yes
Cl(1) C(1) P(2) N(2) 57.7(7) 1_555 1_555 1_555 1_555 yes
Cl(2) C(32) P(3) C(33) -0.1(8) 1_555 1_555 1_555 1_555 yes
Cl(2) C(32) P(4) S(2) 175.8(5) 1_555 1_555 1_555 1_555 yes
Cl(2) C(32) P(4) N(3) -60.1(7) 1_555 1_555 1_555 1_555 yes
Cl(2) C(32) P(4) N(4) 52.2(7) 1_555 1_555 1_555 1_555 yes
S(1) P(2) N(1) C(20) 81.6(8) 1_555 1_555 1_555 1_555 yes
S(1) P(2) N(1) C(23) -73.2(8) 1_555 1_555 1_555 1_555 yes
S(1) P(2) N(2) C(26) 174.0(6) 1_555 1_555 1_555 1_555 yes
S(1) P(2) N(2) C(29) -11.2(10) 1_555 1_555 1_555 1_555 yes
S(1) P(2) C(1) P(1) 2.6(6) 1_555 1_555 1_555 1_555 yes
S(2) P(4) N(3) C(51) 12(1) 1_555 1_555 1_555 1_555 yes
S(2) P(4) N(3) C(54) -177.0(7) 1_555 1_555 1_555 1_555 yes
S(2) P(4) N(4) C(57) -80.2(8) 1_555 1_555 1_555 1_555 yes
S(2) P(4) N(4) C(60) 72.9(8) 1_555 1_555 1_555 1_555 yes
S(2) P(4) C(32) P(3) -5.8(7) 1_555 1_555 1_555 1_555 yes
P(1) C(1) P(2) N(1) 124.7(6) 1_555 1_555 1_555 1_555 yes
P(1) C(1) P(2) N(2) -121.4(6) 1_555 1_555 1_555 1_555 yes
P(1) C(2) C(3) C(4) -161(1) 1_555 1_555 1_555 1_555 yes
P(1) C(2) C(3) C(8) 22(1) 1_555 1_555 1_555 1_555 yes
P(1) C(2) C(7) C(6) 160.1(10) 1_555 1_555 1_555 1_555 yes
P(1) C(2) C(7) C(16) -19(1) 1_555 1_555 1_555 1_555 yes
P(2) N(1) C(20) C(21) -99(1) 1_555 1_555 1_555 1_555 yes
P(2) N(1) C(20) C(22) 128.7(9) 1_555 1_555 1_555 1_555 yes
P(2) N(1) C(23) C(24) 83(1) 1_555 1_555 1_555 1_555 yes
P(2) N(1) C(23) C(25) -147.0(8) 1_555 1_555 1_555 1_555 yes
P(2) N(2) C(26) C(27) 109.9(9) 1_555 1_555 1_555 1_555 yes
P(2) N(2) C(26) C(28) -126.1(8) 1_555 1_555 1_555 1_555 yes
P(2) N(2) C(29) C(30) -61(1) 1_555 1_555 1_555 1_555 yes
P(2) N(2) C(29) C(31) 72(1) 1_555 1_555 1_555 1_555 yes
P(2) C(1) P(1) C(2) 177.3(6) 1_555 1_555 1_555 1_555 yes
P(3) C(32) P(4) N(3) 118.4(6) 1_555 1_555 1_555 1_555 yes
P(3) C(32) P(4) N(4) -129.3(6) 1_555 1_555 1_555 1_555 yes
P(3) C(33) C(34) C(35) -162(1) 1_555 1_555 1_555 1_555 yes
P(3) C(33) C(34) C(39) 14(1) 1_555 1_555 1_555 1_555 yes
P(3) C(33) C(38) C(37) 165(1) 1_555 1_555 1_555 1_555 yes
P(3) C(33) C(38) C(47) -16(1) 1_555 1_555 1_555 1_555 yes
P(4) N(3) C(51) C(52) -73(1) 1_555 1_555 1_555 1_555 yes
P(4) N(3) C(51) C(53) 59(1) 1_555 1_555 1_555 1_555 yes
P(4) N(3) C(54) C(55) 126.6(8) 1_555 1_555 1_555 1_555 yes
P(4) N(3) C(54) C(56) -108.6(10) 1_555 1_555 1_555 1_555 yes
P(4) N(4) C(57) C(58) -135.3(10) 1_555 1_555 1_555 1_555 yes
P(4) N(4) C(57) C(59) 96(1) 1_555 1_555 1_555 1_555 yes
P(4) N(4) C(60) C(61) 147.7(9) 1_555 1_555 1_555 1_555 yes
P(4) N(4) C(60) C(62) -86(1) 1_555 1_555 1_555 1_555 yes
P(4) C(32) P(3) C(33) -178.4(6) 1_555 1_555 1_555 1_555 yes
N(1) P(2) N(2) C(26) 46.1(9) 1_555 1_555 1_555 1_555 yes
N(1) P(2) N(2) C(29) -139.2(9) 1_555 1_555 1_555 1_555 yes
N(2) P(2) N(1) C(20) -151.4(8) 1_555 1_555 1_555 1_555 yes
N(2) P(2) N(1) C(23) 53.9(9) 1_555 1_555 1_555 1_555 yes
N(3) P(4) N(4) C(57) 153.0(8) 1_555 1_555 1_555 1_555 yes
N(3) P(4) N(4) C(60) -53.9(9) 1_555 1_555 1_555 1_555 yes
N(4) P(4) N(3) C(51) 140.5(9) 1_555 1_555 1_555 1_555 yes
N(4) P(4) N(3) C(54) -48.7(9) 1_555 1_555 1_555 1_555 yes
C(1) P(1) C(2) C(3) 86(1) 1_555 1_555 1_555 1_555 yes
C(1) P(1) C(2) C(7) -85(1) 1_555 1_555 1_555 1_555 yes
C(1) P(2) N(1) C(20) -34.2(9) 1_555 1_555 1_555 1_555 yes
C(1) P(2) N(1) C(23) 171.0(8) 1_555 1_555 1_555 1_555 yes
C(1) P(2) N(2) C(26) -66.6(9) 1_555 1_555 1_555 1_555 yes
C(1) P(2) N(2) C(29) 108.2(9) 1_555 1_555 1_555 1_555 yes
C(2) C(3) C(4) C(5) -1(2) 1_555 1_555 1_555 1_555 yes
C(2) C(3) C(8) C(9) -98(2) 1_555 1_555 1_555 1_555 yes
C(2) C(3) C(8) C(10) 21(2) 1_555 1_555 1_555 1_555 yes
C(2) C(3) C(8) C(11) 141(1) 1_555 1_555 1_555 1_555 yes
C(2) C(7) C(6) C(5) 4(2) 1_555 1_555 1_555 1_555 yes
C(2) C(7) C(16) C(17) -26(1) 1_555 1_555 1_555 1_555 yes
C(2) C(7) C(16) C(18) 94(1) 1_555 1_555 1_555 1_555 yes
C(2) C(7) C(16) C(19) -145(1) 1_555 1_555 1_555 1_555 yes
C(3) C(2) C(7) C(6) -11(1) 1_555 1_555 1_555 1_555 yes
C(3) C(2) C(7) C(16) 169(1) 1_555 1_555 1_555 1_555 yes
C(3) C(4) C(5) C(6) -5(2) 1_555 1_555 1_555 1_555 yes
C(3) C(4) C(5) C(12) 171(1) 1_555 1_555 1_555 1_555 yes
C(4) C(3) C(2) C(7) 10(1) 1_555 1_555 1_555 1_555 yes
C(4) C(3) C(8) C(9) 85(1) 1_555 1_555 1_555 1_555 yes
C(4) C(3) C(8) C(10) -155(1) 1_555 1_555 1_555 1_555 yes
C(4) C(3) C(8) C(11) -35(2) 1_555 1_555 1_555 1_555 yes
C(4) C(5) C(6) C(7) 3(2) 1_555 1_555 1_555 1_555 yes
C(4) C(5) C(12) C(13) -60(2) 1_555 1_555 1_555 1_555 yes
C(4) C(5) C(12) C(14) 62(2) 1_555 1_555 1_555 1_555 yes
C(4) C(5) C(12) C(15) 174(2) 1_555 1_555 1_555 1_555 yes
C(5) C(4) C(3) C(8) 174(1) 1_555 1_555 1_555 1_555 yes
C(5) C(6) C(7) C(16) -175(1) 1_555 1_555 1_555 1_555 yes
C(6) C(5) C(12) C(13) 115(2) 1_555 1_555 1_555 1_555 yes
C(6) C(5) C(12) C(14) -120(2) 1_555 1_555 1_555 1_555 yes
C(6) C(5) C(12) C(15) -9(2) 1_555 1_555 1_555 1_555 yes
C(6) C(7) C(16) C(17) 154(1) 1_555 1_555 1_555 1_555 yes
C(6) C(7) C(16) C(18) -84(1) 1_555 1_555 1_555 1_555 yes
C(6) C(7) C(16) C(19) 35(1) 1_555 1_555 1_555 1_555 yes
C(7) C(2) C(3) C(8) -166(1) 1_555 1_555 1_555 1_555 yes
C(7) C(6) C(5) C(12) -173(1) 1_555 1_555 1_555 1_555 yes
C(20) N(1) C(23) C(24) -70(1) 1_555 1_555 1_555 1_555 yes
C(20) N(1) C(23) C(25) 58(1) 1_555 1_555 1_555 1_555 yes
C(21) C(20) N(1) C(23) 54(1) 1_555 1_555 1_555 1_555 yes
C(22) C(20) N(1) C(23) -77(1) 1_555 1_555 1_555 1_555 yes
C(26) N(2) C(29) C(30) 113(1) 1_555 1_555 1_555 1_555 yes
C(26) N(2) C(29) C(31) -112(1) 1_555 1_555 1_555 1_555 yes
C(27) C(26) N(2) C(29) -65(1) 1_555 1_555 1_555 1_555 yes
C(28) C(26) N(2) C(29) 58(1) 1_555 1_555 1_555 1_555 yes
C(32) P(3) C(33) C(34) 89(1) 1_555 1_555 1_555 1_555 yes
C(32) P(3) C(33) C(38) -87(1) 1_555 1_555 1_555 1_555 yes
C(32) P(4) N(3) C(51) -107.8(10) 1_555 1_555 1_555 1_555 yes
C(32) P(4) N(3) C(54) 63.1(9) 1_555 1_555 1_555 1_555 yes
C(32) P(4) N(4) C(57) 36.9(9) 1_555 1_555 1_555 1_555 yes
C(32) P(4) N(4) C(60) -170.0(8) 1_555 1_555 1_555 1_555 yes
C(33) C(34) C(35) C(36) -5(2) 1_555 1_555 1_555 1_555 yes
C(33) C(34) C(39) C(40) -85(1) 1_555 1_555 1_555 1_555 yes
C(33) C(34) C(39) C(41) 37(2) 1_555 1_555 1_555 1_555 yes
C(33) C(34) C(39) C(42) 154(1) 1_555 1_555 1_555 1_555 yes
C(33) C(38) C(37) C(36) 0(2) 1_555 1_555 1_555 1_555 yes
C(33) C(38) C(47) C(48) -138(1) 1_555 1_555 1_555 1_555 yes
C(33) C(38) C(47) C(49) -19(2) 1_555 1_555 1_555 1_555 yes
C(33) C(38) C(47) C(50) 105(1) 1_555 1_555 1_555 1_555 yes
C(34) C(33) C(38) C(37) -11(2) 1_555 1_555 1_555 1_555 yes
C(34) C(33) C(38) C(47) 165(1) 1_555 1_555 1_555 1_555 yes
C(34) C(35) C(36) C(37) -6(2) 1_555 1_555 1_555 1_555 yes
C(34) C(35) C(36) C(43) 178(1) 1_555 1_555 1_555 1_555 yes
C(35) C(34) C(33) C(38) 14(2) 1_555 1_555 1_555 1_555 yes
C(35) C(34) C(39) C(40) 91(1) 1_555 1_555 1_555 1_555 yes
C(35) C(34) C(39) C(41) -145(1) 1_555 1_555 1_555 1_555 yes
C(35) C(34) C(39) C(42) -28(2) 1_555 1_555 1_555 1_555 yes
C(35) C(36) C(37) C(38) 9(2) 1_555 1_555 1_555 1_555 yes
C(35) C(36) C(43) C(44) -70(2) 1_555 1_555 1_555 1_555 yes
C(35) C(36) C(43) C(45) 56(2) 1_555 1_555 1_555 1_555 yes
C(35) C(36) C(43) C(46) 174(1) 1_555 1_555 1_555 1_555 yes
C(36) C(35) C(34) C(39) 177(1) 1_555 1_555 1_555 1_555 yes
C(36) C(37) C(38) C(47) -178(1) 1_555 1_555 1_555 1_555 yes
C(37) C(36) C(43) C(44) 114(2) 1_555 1_555 1_555 1_555 yes
C(37) C(36) C(43) C(45) -118(1) 1_555 1_555 1_555 1_555 yes
C(37) C(36) C(43) C(46) 0(2) 1_555 1_555 1_555 1_555 yes
C(37) C(38) C(47) C(48) 39(1) 1_555 1_555 1_555 1_555 yes
C(37) C(38) C(47) C(49) 158(1) 1_555 1_555 1_555 1_555 yes
C(37) C(38) C(47) C(50) -77(1) 1_555 1_555 1_555 1_555 yes
C(38) C(33) C(34) C(39) -168(1) 1_555 1_555 1_555 1_555 yes
C(38) C(37) C(36) C(43) -175(1) 1_555 1_555 1_555 1_555 yes
C(51) N(3) C(54) C(55) -61(1) 1_555 1_555 1_555 1_555 yes
C(51) N(3) C(54) C(56) 62(1) 1_555 1_555 1_555 1_555 yes
C(52) C(51) N(3) C(54) 115(1) 1_555 1_555 1_555 1_555 yes
C(53) C(51) N(3) C(54) -111(1) 1_555 1_555 1_555 1_555 yes
C(57) N(4) C(60) C(61) -60(1) 1_555 1_555 1_555 1_555 yes
C(57) N(4) C(60) C(62) 64(1) 1_555 1_555 1_555 1_555 yes
C(58) C(57) N(4) C(60) 73(1) 1_555 1_555 1_555 1_555 yes
C(59) C(57) N(4) C(60) -54(1) 1_555 1_555 1_555 1_555 yes
